data_2205896
loop_
_publ_author_name
'Xiao-Jun Feng'
'Suchada Chantrapromma'
'Hoong-Kun Fun'
' Yu-Peng Tian'

_publ_section_title
;
 Tetrakis(4-amino-3-methylpyridine)diisothiocyanatocadmium(II)
;
_journal_issue 6
_journal_name_full 'Acta Crystallographica Section E'
_journal_page_first m1077
_journal_page_last m1079
_journal_paper_doi 10.1107/S1600536805013978
_journal_volume 61
_journal_year 2005
_chemical_formula_iupac '[Cd (N C S)2 (C6 H8 N2)4]'
_chemical_formula_moiety 'C26 H32 Cd N10 S2'
_chemical_formula_sum 'C26 H32 Cd N10 S2'
_chemical_formula_weight 661.17
_chemical_name_common
;
Tetrakis(4-amino-3-methylpyridine)diisothiocyanatocadmium(II)
;
_chemical_name_systematic
;
Tetrakis(4-amino-3-methylpyridine)diisothiocyanatocadmium(II)
;
_space_group_IT_number 15
_symmetry_cell_setting monoclinic
_symmetry_space_group_name_Hall '-C 2yc'
_symmetry_space_group_name_H-M 'C 1 2/c 1'
_atom_sites_solution_hydrogens geom
_atom_sites_solution_primary direct
_atom_sites_solution_secondary difmap
_audit_creation_method SHELXL-97
_cell_angle_alpha 90.00
_cell_angle_beta 106.8770(10)
_cell_angle_gamma 90.00
_cell_formula_units_Z 4
_cell_length_a 14.4737(5)
_cell_length_b 14.6771(5)
_cell_length_c 15.1822(6)
_cell_measurement_reflns_used 8164
_cell_measurement_temperature 293(2)
_cell_measurement_theta_max 26.00
_cell_measurement_theta_min 2.69
_cell_volume 3086.28(19)
_computing_cell_refinement 'SAINT (Siemens, 1996)'
_computing_data_collection 'SMART (Siemens, 1996)'
_computing_data_reduction SAINT
_computing_molecular_graphics SHELXTL
_computing_publication_material
;
SHELXTL and PLATON (Spek, 2003)
;
_computing_structure_refinement SHELXTL
_computing_structure_solution 'SHELXTL (Sheldrick, 1997)'
_diffrn_ambient_temperature 293(2)
_diffrn_detector_area_resol_mean 8.33
_diffrn_measured_fraction_theta_full 0.997
_diffrn_measured_fraction_theta_max 0.997
_diffrn_measurement_device_type
;
Siemens SMART CCD area-detector
;
_diffrn_measurement_method \w
_diffrn_radiation_monochromator graphite
_diffrn_radiation_source 'fine-focus sealed tube'
_diffrn_radiation_type MoK\a
_diffrn_radiation_wavelength 0.71073
_diffrn_reflns_av_R_equivalents 0.0136
_diffrn_reflns_av_sigmaI/netI 0.0147
_diffrn_reflns_limit_h_max 12
_diffrn_reflns_limit_h_min -17
_diffrn_reflns_limit_k_max 17
_diffrn_reflns_limit_k_min -18
_diffrn_reflns_limit_l_max 18
_diffrn_reflns_limit_l_min -17
_diffrn_reflns_number 8164
_diffrn_reflns_theta_full 26.00
_diffrn_reflns_theta_max 26.00
_diffrn_reflns_theta_min 2.69
_diffrn_standards_decay_% 0
_diffrn_standards_number 0
_exptl_absorpt_coefficient_mu 0.876
_exptl_absorpt_correction_T_max 0.680
_exptl_absorpt_correction_T_min 0.652
_exptl_absorpt_correction_type multi-scan
_exptl_absorpt_process_details '(SADABS; Sheldrick, 1996)'
_exptl_crystal_colour colourless
_exptl_crystal_density_diffrn 1.423
_exptl_crystal_density_method 'not measured'
_exptl_crystal_description block
_exptl_crystal_F_000 1352
_exptl_crystal_size_max 0.50
_exptl_crystal_size_mid 0.50
_exptl_crystal_size_min 0.44
_refine_diff_density_max 0.356
_refine_diff_density_min -0.696
_refine_ls_extinction_method none
_refine_ls_goodness_of_fit_ref 1.116
_refine_ls_hydrogen_treatment constr
_refine_ls_matrix_type full
_refine_ls_number_parameters 180
_refine_ls_number_reflns 3031
_refine_ls_number_restraints 0
_refine_ls_restrained_S_all 1.116
_refine_ls_R_factor_all 0.0238
_refine_ls_R_factor_gt 0.0213
_refine_ls_shift/su_max 0.001
_refine_ls_shift/su_mean 0.000
_refine_ls_structure_factor_coef Fsqd
_refine_ls_weighting_details 'w = 1/[\s^2^(Fo^2^)+(0.0292P)^2^+2.4296P] where P = (Fo^2^+2Fc^2^)/3'
_refine_ls_weighting_scheme calc
_refine_ls_wR_factor_gt 0.0564
_refine_ls_wR_factor_ref 0.0586
_reflns_number_gt 2763
_reflns_number_total 3031
_reflns_threshold_expression I>2\s(I)
_cod_data_source_file ci6576.cif
_cod_data_source_block I
_cod_depositor_comments
;
The following automatic conversions were performed:
'_symmetry_cell_setting' value 'Monoclinic' changed to 'monoclinic'
according to '/home/saulius/struct/CIF-dictionaries/cif_core.dic'
dictionary named 'cif_core.dic' version 2.4.1 from 2010-06-29.

Automatic conversion script
Id: cif_fix_enum 1527 2010-12-29 10:47:43Z saulius 

The following automatic conversions were performed:

'_symmetry_cell_setting' value 'Monoclinic' changed to 'monoclinic'
according to /home/saulius/struct/CIF-dictionaries/cif_core.dic
dictionary named 'cif_core.dic' version 2.4.1 from 2010-06-29.

Automatic conversion script
Id: cif_fix_values 1715 2011-07-08 13:25:40Z adriana 
;
_cod_original_sg_symbol_H-M 'C 2/c'
_cod_database_code 2205896
_cod_database_fobs_code 2205896

loop_
_symmetry_equiv_pos_as_xyz
'x, y, z'
'-x, y, -z+1/2'
'x+1/2, y+1/2, z'
'-x+1/2, y+1/2, -z+1/2'
'-x, -y, -z'
'x, -y, z-1/2'
'-x+1/2, -y+1/2, -z'
'x+1/2, -y+1/2, z-1/2'

loop_
_atom_site_label
_atom_site_fract_x
_atom_site_fract_y
_atom_site_fract_z
_atom_site_U_iso_or_equiv
_atom_site_adp_type
_atom_site_calc_flag
_atom_site_refinement_flags
_atom_site_occupancy
_atom_site_type_symbol
Cd1 0.2500 0.2500 0.5000 0.02744(7) Uani d S 1 Cd
S1 0.36739(5) 0.20629(6) 0.24490(4) 0.06429(18) Uani d . 1 S
N1 0.23500(13) 0.24769(11) 0.34049(12) 0.0407(4) Uani d . 1 N
N2 0.40290(10) 0.31961(10) 0.53144(10) 0.0335(3) Uani d . 1 N
N3 0.68691(13) 0.40289(18) 0.57047(16) 0.0749(7) Uani d . 1 N
H3A 0.7286 0.3950 0.6233 0.090 Uiso calc R 1 H
H3B 0.7040 0.4278 0.5264 0.090 Uiso calc R 1 H
N4 0.31984(10) 0.10376(10) 0.51741(10) 0.0341(3) Uani d . 1 N
N5 0.45553(14) -0.14934(12) 0.53919(14) 0.0554(5) Uani d . 1 N
H5A 0.4923 -0.1666 0.5918 0.067 Uiso calc R 1 H
H5B 0.4469 -0.1842 0.4919 0.067 Uiso calc R 1 H
C1 0.29006(14) 0.22989(13) 0.30109(12) 0.0348(4) Uani d . 1 C
C2 0.43163(13) 0.36017(12) 0.46424(12) 0.0343(4) Uani d . 1 C
H2A 0.3851 0.3696 0.4082 0.041 Uiso calc R 1 H
C3 0.52419(13) 0.38882(12) 0.47157(13) 0.0360(4) Uani d . 1 C
C4 0.59429(13) 0.37611(13) 0.55674(14) 0.0417(4) Uani d . 1 C
C5 0.56504(13) 0.33539(14) 0.62767(14) 0.0432(4) Uani d . 1 C
H5C 0.6094 0.3264 0.6851 0.052 Uiso calc R 1 H
C6 0.47082(13) 0.30873(13) 0.61223(12) 0.0369(4) Uani d . 1 C
H6A 0.4532 0.2817 0.6603 0.044 Uiso calc R 1 H
C7 0.54929(17) 0.42876(16) 0.39078(15) 0.0527(5) Uani d . 1 C
H7A 0.4916 0.4360 0.3405 0.079 Uiso calc R 1 H
H7B 0.5930 0.3888 0.3726 0.079 Uiso calc R 1 H
H7C 0.5794 0.4871 0.4074 0.079 Uiso calc R 1 H
C8 0.30708(13) 0.04799(12) 0.44468(12) 0.0352(4) Uani d . 1 C
H8A 0.2667 0.0681 0.3886 0.042 Uiso calc R 1 H
C9 0.34898(13) -0.03673(12) 0.44633(13) 0.0362(4) Uani d . 1 C
C10 0.41104(13) -0.06712(12) 0.53069(13) 0.0366(4) Uani d . 1 C
C11 0.42419(14) -0.00973(13) 0.60665(13) 0.0408(4) Uani d . 1 C
H11A 0.4644 -0.0275 0.6637 0.049 Uiso calc R 1 H
C12 0.37811(14) 0.07265(13) 0.59730(13) 0.0385(4) Uani d . 1 C
H12A 0.3878 0.1091 0.6493 0.046 Uiso calc R 1 H
C13 0.32898(19) -0.09405(17) 0.36078(16) 0.0598(6) Uani d . 1 C
H13A 0.2853 -0.0622 0.3104 0.090 Uiso calc R 1 H
H13B 0.3005 -0.1508 0.3707 0.090 Uiso calc R 1 H
H13C 0.3883 -0.1057 0.3466 0.090 Uiso calc R 1 H

loop_
_atom_site_aniso_label
_atom_site_aniso_U_11
_atom_site_aniso_U_22
_atom_site_aniso_U_33
_atom_site_aniso_U_12
_atom_site_aniso_U_13
_atom_site_aniso_U_23
Cd1 0.02303(10) 0.02906(11) 0.03032(11) 0.00019(6) 0.00788(7) -0.00128(6)
S1 0.0508(3) 0.0941(5) 0.0544(3) 0.0136(3) 0.0253(3) -0.0071(3)
N1 0.0402(9) 0.0503(10) 0.0320(8) -0.0015(7) 0.0111(7) -0.0025(6)
N2 0.0264(7) 0.0349(8) 0.0379(8) -0.0027(6) 0.0076(6) 0.0007(6)
N3 0.0312(9) 0.1089(19) 0.0803(15) -0.0153(11) 0.0096(9) 0.0309(13)
N4 0.0323(7) 0.0304(7) 0.0395(8) 0.0022(6) 0.0102(6) -0.0002(6)
N5 0.0611(12) 0.0394(10) 0.0637(12) 0.0176(8) 0.0149(9) 0.0019(8)
C1 0.0346(9) 0.0379(9) 0.0282(8) -0.0010(7) 0.0032(7) -0.0009(7)
C2 0.0347(9) 0.0313(9) 0.0344(9) -0.0029(7) 0.0061(7) -0.0009(7)
C3 0.0380(10) 0.0303(9) 0.0423(10) -0.0026(7) 0.0160(8) -0.0010(7)
C4 0.0281(9) 0.0425(10) 0.0542(11) -0.0033(8) 0.0113(8) 0.0044(9)
C5 0.0287(9) 0.0502(11) 0.0446(10) -0.0022(8) 0.0012(8) 0.0080(9)
C6 0.0320(9) 0.0408(10) 0.0371(9) -0.0023(7) 0.0086(7) 0.0060(8)
C7 0.0599(14) 0.0538(13) 0.0514(12) -0.0108(10) 0.0272(10) 0.0012(10)
C8 0.0322(9) 0.0345(9) 0.0367(9) -0.0001(7) 0.0065(7) 0.0011(7)
C9 0.0345(9) 0.0327(9) 0.0429(10) -0.0027(7) 0.0138(8) -0.0043(7)
C10 0.0319(9) 0.0308(9) 0.0503(10) 0.0026(7) 0.0170(8) 0.0036(8)
C11 0.0392(10) 0.0412(10) 0.0386(9) 0.0042(8) 0.0062(8) 0.0063(8)
C12 0.0422(10) 0.0362(10) 0.0364(9) 0.0007(8) 0.0101(8) -0.0039(7)
C13 0.0693(15) 0.0518(13) 0.0549(13) 0.0048(11) 0.0124(11) -0.0168(11)

loop_
_atom_type_symbol
_atom_type_description
_atom_type_scat_dispersion_real
_atom_type_scat_dispersion_imag
_atom_type_scat_source
C C 0.0033 0.0016 'International Tables Vol C Tables 4.2.6.8 and 6.1.1.4'
H H 0.0000 0.0000 'International Tables Vol C Tables 4.2.6.8 and 6.1.1.4'
N N 0.0061 0.0033 'International Tables Vol C Tables 4.2.6.8 and 6.1.1.4'
S S 0.1246 0.1234 'International Tables Vol C Tables 4.2.6.8 and 6.1.1.4'
Cd Cd -0.8075 1.2024 'International Tables Vol C Tables 4.2.6.8 and 6.1.1.4'

loop_
_geom_angle_atom_site_label_1
_geom_angle_atom_site_label_2
_geom_angle_atom_site_label_3
_geom_angle_site_symmetry_1
_geom_angle_site_symmetry_3
_geom_angle
_geom_angle_publ_flag
N4 Cd1 N4 . 7_556 180.0 y
N4 Cd1 N2 . 7_556 88.56(5) yes
N4 Cd1 N2 7_556 7_556 91.44(5) ?
N4 Cd1 N2 . . 91.44(5) yes
N4 Cd1 N2 7_556 . 88.56(5) ?
N2 Cd1 N2 7_556 . 180.0 y
N4 Cd1 N1 . 7_556 89.39(5) yes
N4 Cd1 N1 7_556 7_556 90.61(5) ?
N2 Cd1 N1 7_556 7_556 90.87(6) ?
N2 Cd1 N1 . 7_556 89.13(6) yes
N4 Cd1 N1 . . 90.61(5) yes
N4 Cd1 N1 7_556 . 89.39(5) ?
N2 Cd1 N1 7_556 . 89.13(6) ?
N2 Cd1 N1 . . 90.87(6) yes
N1 Cd1 N1 7_556 . 180.0 y
C1 N1 Cd1 . . 131.28(15) ?
C6 N2 C2 . . 116.11(15) ?
C6 N2 Cd1 . . 121.98(12) ?
C2 N2 Cd1 . . 121.09(11) ?
C4 N3 H3A . . 120.0 ?
C4 N3 H3B . . 120.0 ?
H3A N3 H3B . . 120.0 ?
C12 N4 C8 . . 115.88(15) ?
C12 N4 Cd1 . . 123.29(12) ?
C8 N4 Cd1 . . 120.73(11) ?
C10 N5 H5A . . 120.0 ?
C10 N5 H5B . . 120.0 ?
H5A N5 H5B . . 120.0 ?
N1 C1 S1 . . 179.16(19) ?
N2 C2 C3 . . 125.49(16) ?
N2 C2 H2A . . 117.3 ?
C3 C2 H2A . . 117.3 ?
C2 C3 C4 . . 117.34(17) ?
C2 C3 C7 . . 121.02(17) ?
C4 C3 C7 . . 121.60(17) ?
N3 C4 C5 . . 120.82(19) ?
N3 C4 C3 . . 121.42(19) ?
C5 C4 C3 . . 117.75(16) ?
C6 C5 C4 . . 119.85(17) ?
C6 C5 H5C . . 120.1 ?
C4 C5 H5C . . 120.1 ?
N2 C6 C5 . . 123.43(17) ?
N2 C6 H6A . . 118.3 ?
C5 C6 H6A . . 118.3 ?
C3 C7 H7A . . 109.5 ?
C3 C7 H7B . . 109.5 ?
H7A C7 H7B . . 109.5 ?
C3 C7 H7C . . 109.5 ?
H7A C7 H7C . . 109.5 ?
H7B C7 H7C . . 109.5 ?
N4 C8 C9 . . 125.38(17) ?
N4 C8 H8A . . 117.3 ?
C9 C8 H8A . . 117.3 ?
C8 C9 C10 . . 117.59(16) ?
C8 C9 C13 . . 121.00(18) ?
C10 C9 C13 . . 121.41(17) ?
N5 C10 C11 . . 120.75(18) ?
N5 C10 C9 . . 121.93(18) ?
C11 C10 C9 . . 117.31(16) ?
C12 C11 C10 . . 120.14(17) ?
C12 C11 H11A . . 119.9 ?
C10 C11 H11A . . 119.9 ?
N4 C12 C11 . . 123.68(17) ?
N4 C12 H12A . . 118.2 ?
C11 C12 H12A . . 118.2 ?
C9 C13 H13A . . 109.5 ?
C9 C13 H13B . . 109.5 ?
H13A C13 H13B . . 109.5 ?
C9 C13 H13C . . 109.5 ?
H13A C13 H13C . . 109.5 ?
H13B C13 H13C . . 109.5 ?

loop_
_geom_bond_atom_site_label_1
_geom_bond_atom_site_label_2
_geom_bond_site_symmetry_2
_geom_bond_distance
_geom_bond_publ_flag
Cd1 N4 . 2.3545(14) yes
Cd1 N4 7_556 2.3545(14) ?
Cd1 N2 7_556 2.3571(14) ?
Cd1 N2 . 2.3571(14) yes
Cd1 N1 7_556 2.3681(17) ?
Cd1 N1 . 2.3681(17) yes
S1 C1 . 1.629(2) ?
N1 C1 . 1.157(3) ?
N2 C6 . 1.340(2) ?
N2 C2 . 1.347(2) ?
N3 C4 . 1.354(2) ?
N3 H3A . 0.86 ?
N3 H3B . 0.86 ?
N4 C12 . 1.340(2) ?
N4 C8 . 1.344(2) ?
N5 C10 . 1.356(2) ?
N5 H5A . 0.86 ?
N5 H5B . 0.86 ?
C2 C3 . 1.377(2) ?
C2 H2A . 0.93 ?
C3 C4 . 1.405(3) ?
C3 C7 . 1.496(3) ?
C4 C5 . 1.400(3) ?
C5 C6 . 1.372(2) ?
C5 H5C . 0.93 ?
C6 H6A . 0.93 ?
C7 H7A . 0.96 ?
C7 H7B . 0.96 ?
C7 H7C . 0.96 ?
C8 C9 . 1.380(3) ?
C8 H8A . 0.93 ?
C9 C10 . 1.407(3) ?
C9 C13 . 1.503(3) ?
C10 C11 . 1.396(3) ?
C11 C12 . 1.368(3) ?
C11 H11A . 0.93 ?
C12 H12A . 0.93 ?
C13 H13A . 0.96 ?
C13 H13B . 0.96 ?
C13 H13C . 0.96 ?

loop_
_geom_hbond_atom_site_label_D
_geom_hbond_atom_site_label_H
_geom_hbond_atom_site_label_A
_geom_hbond_site_symmetry_A
_geom_hbond_distance_DH
_geom_hbond_distance_HA
_geom_hbond_distance_DA
_geom_hbond_angle_DHA
_geom_hbond_publ_flag
N3 H3A S1 8_556 0.86 2.74 3.520(2) 152 yes
N5 H5A S1 5_656 0.86 2.77 3.624(2) 171 yes
N3 H3B Cg2 3_555 0.86 2.69 3.328(2) 132 yes
N5 H5B Cg1 5_656 0.86 2.64 3.324(2) 137 yes
C7 H7C Cg1 5_666 0.96 2.85 3.545(2) 130 yes

loop_
_geom_torsion_atom_site_label_1
_geom_torsion_atom_site_label_2
_geom_torsion_atom_site_label_3
_geom_torsion_atom_site_label_4
_geom_torsion_site_symmetry_1
_geom_torsion
N4 Cd1 N1 C1 . -49.03(19)
N4 Cd1 N1 C1 7_556 130.97(19)
N2 Cd1 N1 C1 7_556 -137.58(19)
N2 Cd1 N1 C1 . 42.42(19)
N4 Cd1 N2 C6 . -61.72(14)
N4 Cd1 N2 C6 7_556 118.28(14)
N1 Cd1 N2 C6 7_556 27.64(14)
N1 Cd1 N2 C6 . -152.36(14)
N4 Cd1 N2 C2 . 107.54(14)
N4 Cd1 N2 C2 7_556 -72.46(14)
N1 Cd1 N2 C2 7_556 -163.09(14)
N1 Cd1 N2 C2 . 16.91(14)
N2 Cd1 N4 C12 7_556 -115.25(15)
N2 Cd1 N4 C12 . 64.75(15)
N1 Cd1 N4 C12 7_556 -24.37(15)
N1 Cd1 N4 C12 . 155.63(15)
N2 Cd1 N4 C8 7_556 68.52(13)
N2 Cd1 N4 C8 . -111.48(13)
N1 Cd1 N4 C8 7_556 159.41(14)
N1 Cd1 N4 C8 . -20.59(14)
C6 N2 C2 C3 . 1.5(3)
Cd1 N2 C2 C3 . -168.32(14)
N2 C2 C3 C4 . -1.1(3)
N2 C2 C3 C7 . 176.74(18)
C2 C3 C4 N3 . -179.4(2)
C7 C3 C4 N3 . 2.7(3)
C2 C3 C4 C5 . 0.0(3)
C7 C3 C4 C5 . -177.85(19)
N3 C4 C5 C6 . -180.0(2)
C3 C4 C5 C6 . 0.6(3)
C2 N2 C6 C5 . -0.8(3)
Cd1 N2 C6 C5 . 168.92(15)
C4 C5 C6 N2 . -0.2(3)
C12 N4 C8 C9 . -0.3(3)
Cd1 N4 C8 C9 . 176.22(14)
N4 C8 C9 C10 . -0.7(3)
N4 C8 C9 C13 . 179.44(19)
C8 C9 C10 N5 . 179.97(18)
C13 C9 C10 N5 . -0.2(3)
C8 C9 C10 C11 . 1.0(3)
C13 C9 C10 C11 . -179.1(2)
N5 C10 C11 C12 . -179.35(19)
C9 C10 C11 C12 . -0.4(3)
C8 N4 C12 C11 . 1.0(3)
Cd1 N4 C12 C11 . -175.41(14)
C10 C11 C12 N4 . -0.7(3)
